data_7702938
loop_
_publ_author_name
'Zhang, Yugang'
'Chen, Lanhua'
'Guan, Jingwen'
'Wang, Xia'
'Wang, Shuao'
'Diwu, Juan'

_publ_section_title
;
 A unique uranyl framework containing uranyl pentamers as secondary
 building units: synthesis, structure, and spectroscopic properties.
;
_journal_issue 12
_journal_name_full 'Dalton transactions (Cambridge, England : 2003)'
_journal_page_first 3676
_journal_page_last 3679
_journal_paper_doi 10.1039/c9dt03871j
_journal_volume 49
_journal_year 2020
_chemical_formula_moiety 'C19 O28 U5, C6 H14 N, 2(C2 H8 N), (H2 O), (H3 O), (C3 H7 N O)'
_chemical_formula_sum 'C29 H22 N3 O30 U5'
_chemical_formula_weight 2088.69
_chemical_name_common 'compound 1'
_space_group_crystal_system monoclinic
_space_group_IT_number 9
_space_group_name_Hall 'C -2yc'
_space_group_name_H-M_alt 'C 1 c 1'
_atom_sites_solution_hydrogens mixed
_audit_creation_method SHELXL-2014/7
_audit_update_record
;
2019-10-27 deposited with the CCDC.	2019-11-20 downloaded from the CCDC.
;
_cell_angle_alpha 90
_cell_angle_beta 118.825(2)
_cell_angle_gamma 90
_cell_formula_units_Z 4
_cell_length_a 25.3322(19)
_cell_length_b 8.8310(7)
_cell_length_c 25.293(3)
_cell_measurement_reflns_used 8772
_cell_measurement_temperature 296(2)
_cell_measurement_theta_max 27.976
_cell_measurement_theta_min 2.653
_cell_volume 4957.2(8)
_computing_structure_refinement 'SHELXL-2014/7 (Sheldrick, 2014)'
_diffrn_ambient_temperature 296(2)
_diffrn_measured_fraction_theta_full 0.998
_diffrn_measured_fraction_theta_max 0.992
_diffrn_measurement_device_type 'BRUKER apex III'
_diffrn_measurement_method '0.5 wide w/ exposures'
_diffrn_radiation_type MoK\a
_diffrn_radiation_wavelength 0.71073
_diffrn_reflns_av_R_equivalents 0.0598
_diffrn_reflns_av_unetI/netI 0.0559
_diffrn_reflns_Laue_measured_fraction_full 0.998
_diffrn_reflns_Laue_measured_fraction_max 0.992
_diffrn_reflns_limit_h_max 33
_diffrn_reflns_limit_h_min -32
_diffrn_reflns_limit_k_max 11
_diffrn_reflns_limit_k_min -11
_diffrn_reflns_limit_l_max 32
_diffrn_reflns_limit_l_min -32
_diffrn_reflns_number 43432
_diffrn_reflns_point_group_measured_fraction_full 0.998
_diffrn_reflns_point_group_measured_fraction_max 0.992
_diffrn_reflns_theta_full 25.242
_diffrn_reflns_theta_max 27.689
_diffrn_reflns_theta_min 2.797
_diffrn_source 'fine-focus sealed tube'
_exptl_absorpt_coefficient_mu 16.371
_exptl_absorpt_correction_T_max 0.038
_exptl_absorpt_correction_T_min 0.004
_exptl_absorpt_correction_type multi-scan
_exptl_absorpt_process_details 'SADABS, Bruker'
_exptl_crystal_colour 'dark yellow'
_exptl_crystal_density_diffrn 2.799
_exptl_crystal_description bulk
_exptl_crystal_F_000 3692
_exptl_crystal_size_max 0.4
_exptl_crystal_size_mid 0.3
_exptl_crystal_size_min 0.2
_refine_diff_density_max 2.749
_refine_diff_density_min -1.532
_refine_diff_density_rms 0.265
_refine_ls_abs_structure_details
;
 Refined as an inversion twin.
;
_refine_ls_abs_structure_Flack 0.699(14)
_refine_ls_extinction_method none
_refine_ls_goodness_of_fit_ref 1.034
_refine_ls_hydrogen_treatment mixed
_refine_ls_matrix_type full
_refine_ls_number_parameters 617
_refine_ls_number_reflns 11302
_refine_ls_number_restraints 411
_refine_ls_restrained_S_all 1.041
_refine_ls_R_factor_all 0.0373
_refine_ls_R_factor_gt 0.0333
_refine_ls_shift/su_max 0.001
_refine_ls_shift/su_mean 0.000
_refine_ls_structure_factor_coef Fsqd
_refine_ls_weighting_details 'w=1/[\s^2^(Fo^2^)+(0.0296P)^2^+104.9223P] where P=(Fo^2^+2Fc^2^)/3'
_refine_ls_weighting_scheme calc
_refine_ls_wR_factor_gt 0.0803
_refine_ls_wR_factor_ref 0.0825
_reflns_Friedel_coverage 0.999
_reflns_Friedel_fraction_full 0.998
_reflns_Friedel_fraction_max 0.992
_reflns_number_gt 10670
_reflns_number_total 11615
_reflns_threshold_expression 'I > 2\s(I)'
_cod_data_source_file c9dt03871j2.cif
_cod_data_source_block a_sq
_cod_depositor_comments
;
The following automatic conversions were performed:

data item '_exptl_absorpt_correction_type' value 'Multi-scan' was
changed to 'multi-scan' in accordance with the
/home/data/users/saulius/crontab/automatic-downloads/rss-feeds/RSC/lib/dictionaries/cif_core.dic
dictionary named 'cif_core.dic' version 2.4.2 last updated on
2011-04-26.

Automatic conversion script
Id: cif_fix_values 6909 2019-04-08 15:41:33Z antanas 

 Adding full bibliography for 7702938--7702939.cif.
;
_cod_original_cell_volume 4957.1(8)
_cod_original_sg_symbol_H-M 'C c'
_cod_database_code 7702938
_shelx_shelxl_version_number 2014/7
_shelx_space_group_comment
;
The symmetry employed for this shelxl refinement is uniquely defined
by the following loop, which should always be used as a source of
symmetry information in preference to the above space-group names.
They are only intended as comments.
;

loop_
_space_group_symop_operation_xyz
'x, y, z'
'x, -y, z+1/2'
'x+1/2, y+1/2, z'
'x+1/2, -y+1/2, z+1/2'

loop_
_atom_site_label
_atom_site_type_symbol
_atom_site_fract_x
_atom_site_fract_y
_atom_site_fract_z
_atom_site_U_iso_or_equiv
_atom_site_adp_type
_atom_site_occupancy
_atom_site_site_symmetry_order
_atom_site_calc_flag
_atom_site_refinement_flags_posn
_atom_site_refinement_flags_adp
U1 U 0.18647(2) 0.79622(7) 0.31947(2) 0.01301(12) Uani 1 1 d . U
U2 U 0.26680(2) 0.67996(6) 0.47994(2) 0.01120(11) Uani 1 1 d . U
U3 U 0.08068(2) 0.71649(7) 0.38274(2) 0.01468(12) Uani 1 1 d . U
U4 U 0.37126(2) 0.88094(7) 0.44223(2) 0.01391(12) Uani 1 1 d . U
U5 U 0.43115(2) 0.75344(6) 0.60902(2) 0.01188(11) Uani 1 1 d . U
O19 O 0.1797(6) 0.9900(15) 0.3350(6) 0.027(3) Uani 1 1 d . U
O18 O 0.2793(5) 0.4936(14) 0.4596(5) 0.023(2) Uani 1 1 d . U
O17 O 0.1756(5) 0.7061(12) 0.3986(5) 0.013(2) Uani 1 1 d . U
O16 O 0.4596(5) 0.5775(14) 0.5989(5) 0.023(2) Uani 1 1 d . U
O15 O 0.1172(5) 0.8255(12) 0.2069(5) 0.015(2) Uani 1 1 d . U
O14 O 0.2795(5) 0.7698(13) 0.3996(5) 0.019(2) Uani 1 1 d . U
O13 O 0.2164(5) 0.5447(13) 0.5274(5) 0.021(2) Uani 1 1 d . U
O12 O 0.3396(5) 0.6304(13) 0.5943(5) 0.018(2) Uani 1 1 d . U
O11 O 0.1932(5) 0.6066(14) 0.2974(5) 0.023(3) Uani 1 1 d . U
O10 O 0.3397(5) 1.0482(14) 0.4545(6) 0.028(3) Uani 1 1 d . U
O9 O 0.1336(5) 0.6874(13) 0.4898(5) 0.020(2) Uani 1 1 d . U
O8 O -0.0249(6) 0.7263(16) 0.2996(7) 0.033(3) Uani 1 1 d . U
O7 O 0.4065(5) 0.9292(13) 0.6232(5) 0.021(2) Uani 1 1 d . U
O6 O 0.4664(5) 0.8895(13) 0.5470(5) 0.020(2) Uani 1 1 d . U
O5 O 0.2540(6) 0.8559(14) 0.5053(6) 0.025(3) Uani 1 1 d . U
O4 O 0.2437(5) 0.8945(14) 0.2701(5) 0.025(3) Uani 1 1 d . U
O3 O 0.4489(5) 0.6844(12) 0.7078(5) 0.018(2) Uani 1 1 d . U
O2 O 0.0844(6) 0.7604(15) 0.2951(6) 0.030(3) Uani 1 1 d . U
O1 O 0.0815(5) 0.9152(14) 0.3971(6) 0.028(3) Uani 1 1 d . U
C2 C 0.2931(7) 0.9547(17) 0.2876(7) 0.015(3) Uani 1 1 d . U
O22 O 0.0064(5) 0.6934(14) 0.4202(5) 0.024(3) Uani 1 1 d . U
O21 O 0.3372(6) 0.9426(15) 0.3395(6) 0.031(3) Uani 1 1 d . U
C1 C 0.3040(7) 1.0567(18) 0.2456(7) 0.018(3) Uani 1 1 d . U
O20 O 0.4445(6) 1.0658(15) 0.4420(6) 0.031(3) Uani 1 1 d . U
O4W O 0.3301(5) 0.4734(14) 0.6585(5) 0.027(3) Uani 1 1 d . U
O26 O 0.4911(6) 1.1257(16) 0.5820(6) 0.035(3) Uani 1 1 d . U
O25 O 0.0743(6) 0.5139(15) 0.3747(6) 0.033(3) Uani 1 1 d . U
O24 O 0.3628(5) 0.7538(12) 0.5136(5) 0.017(2) Uani 1 1 d . U
O23 O 0.4069(6) 0.7213(15) 0.4278(6) 0.030(3) Uani 1 1 d . U
C8 C 0.2573(8) 1.111(2) 0.1929(8) 0.027(4) Uani 1 1 d . U
H8 H 0.2183 1.0775 0.1809 0.032 Uiso 1 1 calc R U
H8A H 0.2183 1.0775 0.1809 0.032 Uiso 1 1 calc R U
C7 C 0.5035(6) 1.0013(18) 0.5736(7) 0.017(3) Uani 1 1 d . U
C6 C 0.3317(7) 0.5959(18) 0.6401(7) 0.016(3) Uani 1 1 d . U
C5 C 0.5680(7) 0.9644(18) 0.5904(7) 0.018(3) Uani 1 1 d . U
C4 C 0.3619(7) 1.1064(18) 0.2620(7) 0.020(3) Uani 1 1 d . U
H4 H 0.3942 1.0707 0.2975 0.024 Uiso 1 1 calc R U
H4A H 0.3942 1.0707 0.2975 0.024 Uiso 1 1 calc R U
C3 C 0.3239(7) 0.7301(16) 0.6745(7) 0.013(3) Uani 1 1 d . U
O27 O 0.0340(5) 0.6808(12) 0.1690(5) 0.016(2) Uani 1 1 d . U
C19 C 0.6850(7) 0.9072(19) 0.6098(7) 0.021(3) Uani 1 1 d . U
H19 H 0.7240 0.8891 0.6168 0.025 Uiso 1 1 calc R U
H19A H 0.7240 0.8891 0.6168 0.025 Uiso 1 1 calc R U
C18 C 0.1485(7) 0.5066(19) 0.5659(7) 0.021(3) Uani 1 1 d . U
C17 C 0.5908(7) 1.0383(18) 0.5565(7) 0.019(3) Uani 1 1 d . U
H17 H 0.5671 1.1090 0.5274 0.023 Uiso 1 1 calc R U
H17A H 0.5671 1.1090 0.5274 0.023 Uiso 1 1 calc R U
C16 C 0.6632(8) 0.835(2) 0.6431(8) 0.024(3) Uani 1 1 d . U
H16 H 0.6883 0.7682 0.6732 0.029 Uiso 1 1 calc R U
H16A H 0.6883 0.7682 0.6732 0.029 Uiso 1 1 calc R U
C15 C 0.6037(7) 0.8581(18) 0.6332(7) 0.016(3) Uani 1 1 d . U
C14 C 0.3723(6) 1.2078(17) 0.2266(7) 0.014(3) Uani 1 1 d . U
C13 C 0.0838(7) 0.7208(17) 0.1734(7) 0.014(3) Uani 1 1 d . U
C12 C 0.4768(9) 1.075(2) 0.4174(9) 0.033(4) Uani 1 1 d . U
C11 C -0.0626(7) 0.7530(17) 0.2460(7) 0.015(3) Uani 1 1 d . U
C10 C 0.1674(7) 0.5847(19) 0.5247(7) 0.020(3) Uani 1 1 d . U
C9 C 0.2669(9) 0.788(2) 0.6578(9) 0.030(4) Uani 1 1 d . U
H9 H 0.2345 0.7563 0.6216 0.036 Uiso 1 1 calc R U
H9A H 0.2345 0.7563 0.6216 0.036 Uiso 1 1 calc R U
N3 N 0.5466(9) 0.249(2) 0.7510(9) 0.046(5) Uani 1 1 d . U
N2 N 0.3139(8) 0.475(2) 0.3573(8) 0.042(4) Uani 1 1 d . U
C8W C 0.2072(17) 1.188(4) 0.4604(18) 0.089(11) Uani 1 1 d . U
H8WA H 0.2035 1.1993 0.4210 0.133 Uiso 1 1 calc R U
H8WB H 0.1878 1.0962 0.4620 0.133 Uiso 1 1 calc R U
H8WC H 0.1885 1.2728 0.4686 0.133 Uiso 1 1 calc R U
N1 N 0.2680(11) 1.183(3) 0.5035(12) 0.065(6) Uani 1 1 d . U
C7W C 0.5519(12) 0.317(3) 0.8084(13) 0.058(7) Uani 1 1 d . U
C5W C 0.4960(13) 0.138(3) 0.7272(13) 0.062(7) Uani 1 1 d . U
C4W C 0.4845(16) 0.321(4) 0.7936(16) 0.080(9) Uani 1 1 d . U
C3W C 0.2820(19) 1.166(5) 0.5673(18) 0.103(12) Uani 1 1 d . U
H3WC H 0.3249 1.1632 0.5928 0.154 Uiso 1 1 calc DR U
H3WD H 0.2655 1.2496 0.5785 0.154 Uiso 1 1 calc R U
H3WE H 0.2648 1.0730 0.5719 0.154 Uiso 1 1 calc R U
C2W C 0.2829(14) 0.334(3) 0.3439(14) 0.069(8) Uani 1 1 d . U
H2WC H 0.2756 0.3065 0.3765 0.103 Uiso 1 1 calc R U
H2WD H 0.2452 0.3438 0.3074 0.103 Uiso 1 1 calc R U
H2WE H 0.3070 0.2579 0.3388 0.103 Uiso 1 1 calc R U
C1W C 0.3245(12) 0.515(3) 0.3066(12) 0.056(6) Uani 1 1 d . U
H1WA H 0.3454 0.6097 0.3148 0.084 Uiso 1 1 calc R U
H1WB H 0.3483 0.4373 0.3017 0.084 Uiso 1 1 calc R U
H1WC H 0.2866 0.5232 0.2703 0.084 Uiso 1 1 calc R U
O3W O 0.4187(11) 0.368(3) 0.4670(12) 0.089(7) Uani 1 1 d D U
O2W O 0.3866(13) 1.298(3) 0.5486(14) 0.102(8) Uani 1 1 d D U
C6W C 0.4490(17) 0.212(4) 0.7406(18) 0.085(10) Uani 1 1 d . U
C11W C 0.5380(14) 0.375(4) 0.7094(15) 0.074(8) Uani 1 1 d . U
H11A H 0.5721 0.4417 0.7276 0.111 Uiso 1 1 calc R U
H11B H 0.5341 0.3357 0.6723 0.111 Uiso 1 1 calc R U
H11C H 0.5022 0.4300 0.7013 0.111 Uiso 1 1 calc R U
C12W C 0.6045(15) 0.163(4) 0.7687(16) 0.081(9) Uani 1 1 d . U
H12A H 0.6083 0.0824 0.7957 0.122 Uiso 1 1 calc R U
H12B H 0.6038 0.1223 0.7333 0.122 Uiso 1 1 calc R U
H12C H 0.6381 0.2310 0.7885 0.122 Uiso 1 1 calc R U
H3WA H 0.417(11) 0.32(3) 0.494(9) 0.097 Uiso 1 1 d D U
H3WB H 0.448(8) 0.33(3) 0.464(11) 0.097 Uiso 1 1 d D U
H2WB H 0.397(9) 1.34(2) 0.582(5) 0.097 Uiso 1 1 d D U
H2WA H 0.349(3) 1.28(3) 0.534(9) 0.097 Uiso 1 1 d D U

loop_
_atom_site_aniso_label
_atom_site_aniso_U_11
_atom_site_aniso_U_22
_atom_site_aniso_U_33
_atom_site_aniso_U_23
_atom_site_aniso_U_13
_atom_site_aniso_U_12
U1 0.0100(2) 0.0206(3) 0.0077(2) 0.0010(2) 0.00376(19) -0.0017(2)
U2 0.0091(2) 0.0164(3) 0.0080(2) 0.00111(19) 0.00401(18) -0.00195(19)
U3 0.0096(2) 0.0241(3) 0.0102(2) 0.0027(2) 0.0046(2) -0.0021(2)
U4 0.0103(2) 0.0217(3) 0.0096(2) 0.0035(2) 0.00464(18) -0.0027(2)
U5 0.0087(2) 0.0189(3) 0.0077(2) 0.00080(19) 0.00360(18) -0.00012(19)
O19 0.028(4) 0.028(4) 0.025(4) -0.002(3) 0.013(3) 0.002(3)
O18 0.023(3) 0.026(3) 0.022(3) -0.001(2) 0.012(2) 0.001(2)
O17 0.013(2) 0.014(3) 0.013(2) 0.0013(14) 0.0063(16) -0.0011(14)
O16 0.022(3) 0.024(3) 0.022(3) -0.001(2) 0.012(3) 0.000(2)
O15 0.015(2) 0.015(3) 0.014(2) -0.0002(14) 0.0070(16) 0.0002(14)
O14 0.019(3) 0.020(3) 0.019(3) 0.0011(14) 0.0090(17) -0.0009(14)
O13 0.021(3) 0.022(3) 0.021(3) 0.0007(14) 0.0110(16) -0.0007(14)
O12 0.018(3) 0.019(3) 0.018(3) 0.0001(14) 0.0091(16) 0.0002(14)
O11 0.023(3) 0.025(4) 0.021(3) -0.002(2) 0.010(3) -0.001(2)
O10 0.028(4) 0.028(4) 0.029(4) 0.001(3) 0.015(3) -0.001(3)
O9 0.020(3) 0.020(3) 0.019(3) 0.0007(14) 0.0094(16) -0.0007(14)
O8 0.033(3) 0.035(3) 0.033(3) 0.0013(14) 0.0165(19) -0.0012(14)
O7 0.022(3) 0.021(3) 0.020(3) -0.001(2) 0.010(2) 0.000(2)
O6 0.020(3) 0.021(3) 0.020(3) 0.0011(14) 0.0098(17) -0.0013(14)
O5 0.024(3) 0.026(4) 0.025(4) 0.000(3) 0.012(3) -0.002(3)
O4 0.025(3) 0.026(3) 0.025(3) 0.0009(14) 0.0128(17) -0.0015(14)
O3 0.018(3) 0.019(3) 0.018(3) -0.0001(14) 0.0093(16) 0.0006(14)
O2 0.030(3) 0.033(3) 0.030(3) 0.0010(14) 0.0154(19) -0.0012(14)
O1 0.028(4) 0.027(4) 0.027(4) 0.001(3) 0.012(3) 0.001(3)
C2 0.015(3) 0.015(3) 0.015(3) 0.0001(14) 0.0069(19) -0.0002(14)
O22 0.024(3) 0.025(3) 0.024(3) 0.0015(14) 0.0119(17) -0.0011(14)
O21 0.031(3) 0.033(3) 0.031(3) 0.0016(14) 0.0158(18) -0.0018(14)
C1 0.018(3) 0.018(3) 0.017(3) 0.0003(14) 0.0087(19) -0.0003(14)
O20 0.031(3) 0.032(3) 0.031(3) 0.0008(14) 0.0155(18) -0.0020(14)
O4W 0.027(3) 0.026(4) 0.027(4) 0.001(3) 0.013(3) -0.002(3)
O26 0.034(4) 0.035(4) 0.036(4) 0.000(3) 0.017(3) 0.000(3)
O25 0.033(4) 0.032(4) 0.033(4) 0.000(3) 0.016(3) -0.001(3)
O24 0.018(3) 0.018(3) 0.016(3) 0.0014(14) 0.0081(16) -0.0008(14)
O23 0.031(4) 0.032(4) 0.028(4) 0.000(3) 0.016(3) 0.000(3)
C8 0.026(4) 0.027(4) 0.027(4) 0.0004(15) 0.013(2) -0.0003(14)
C7 0.016(3) 0.017(3) 0.017(3) 0.0002(14) 0.0081(19) -0.0002(14)
C6 0.016(3) 0.016(3) 0.015(3) -0.0004(14) 0.0078(19) 0.0000(14)
C5 0.018(3) 0.019(3) 0.019(3) 0.0002(14) 0.0093(19) -0.0001(14)
C4 0.020(3) 0.020(3) 0.020(3) 0.0006(14) 0.009(2) 0.0000(14)
C3 0.013(3) 0.013(3) 0.013(3) -0.0005(14) 0.0063(18) 0.0002(14)
O27 0.016(2) 0.016(3) 0.015(2) -0.0006(14) 0.0074(16) 0.0004(14)
C19 0.021(3) 0.022(4) 0.021(4) 0.0005(14) 0.011(2) 0.0001(14)
C18 0.021(3) 0.021(3) 0.021(3) 0.0002(14) 0.010(2) -0.0001(14)
C17 0.019(3) 0.019(3) 0.019(3) 0.0004(14) 0.009(2) -0.0005(14)
C16 0.024(4) 0.025(4) 0.024(4) 0.0006(14) 0.012(2) 0.0000(14)
C15 0.016(3) 0.016(3) 0.015(3) -0.0003(14) 0.0079(19) 0.0000(14)
C14 0.014(3) 0.014(3) 0.014(3) 0.0004(14) 0.0066(18) -0.0002(14)
C13 0.014(3) 0.014(3) 0.013(3) -0.0005(14) 0.0065(18) 0.0007(14)
C12 0.033(4) 0.033(4) 0.033(4) 0.0006(15) 0.016(2) -0.0004(15)
C11 0.015(3) 0.016(3) 0.015(3) 0.0003(14) 0.0071(19) 0.0002(14)
C10 0.021(3) 0.021(4) 0.020(3) 0.0003(14) 0.010(2) -0.0006(14)
C9 0.030(4) 0.030(4) 0.030(4) -0.0009(15) 0.014(2) 0.0002(15)
N3 0.046(5) 0.046(5) 0.046(5) 0.0000(15) 0.022(3) -0.0001(15)
N2 0.042(4) 0.042(4) 0.042(4) -0.0008(15) 0.020(2) 0.0007(15)
C8W 0.089(11) 0.088(11) 0.089(11) -0.001(3) 0.042(6) 0.000(3)
N1 0.065(6) 0.065(6) 0.065(6) -0.0003(15) 0.031(3) 0.0001(15)
C7W 0.058(7) 0.058(7) 0.058(7) -0.0003(15) 0.028(3) 0.0002(15)
C5W 0.062(7) 0.061(7) 0.062(7) 0.0002(15) 0.030(4) -0.0005(15)
C4W 0.080(9) 0.080(9) 0.080(9) -0.0002(15) 0.039(5) 0.0002(15)
C3W 0.103(12) 0.102(12) 0.103(12) -0.001(3) 0.049(6) 0.000(3)
C2W 0.070(8) 0.069(8) 0.069(8) -0.001(3) 0.033(4) 0.001(3)
C1W 0.057(7) 0.056(7) 0.056(7) 0.000(3) 0.027(4) 0.001(3)
O3W 0.089(7) 0.087(7) 0.089(7) 0.000(3) 0.041(4) 0.000(3)
O2W 0.101(8) 0.101(8) 0.103(8) -0.001(3) 0.048(5) 0.000(3)
C6W 0.085(10) 0.085(10) 0.085(10) -0.0001(15) 0.041(5) -0.0002(15)
C11W 0.075(9) 0.074(9) 0.074(9) 0.000(3) 0.036(5) 0.000(3)
C12W 0.081(10) 0.081(10) 0.082(10) -0.001(3) 0.039(5) 0.001(3)

loop_
_atom_type_symbol
_atom_type_description
_atom_type_scat_dispersion_real
_atom_type_scat_dispersion_imag
_atom_type_scat_source
C C 0.0033 0.0016 'International Tables Vol C Tables 4.2.6.8 and 6.1.1.4'
N N 0.0061 0.0033 'International Tables Vol C Tables 4.2.6.8 and 6.1.1.4'
O O 0.0106 0.0060 'International Tables Vol C Tables 4.2.6.8 and 6.1.1.4'
U U -9.6767 9.6646 'International Tables Vol C Tables 4.2.6.8 and 6.1.1.4'
H H 0.0000 0.0000 'International Tables Vol C Tables 4.2.6.8 and 6.1.1.4'

loop_
_geom_angle_atom_site_label_1
_geom_angle_atom_site_label_2
_geom_angle_atom_site_label_3
_geom_angle
_geom_angle_site_symmetry_1
_geom_angle_site_symmetry_3
O19 U1 O11 174.6(6) . .
O19 U1 O14 94.1(5) . .
O11 U1 O14 88.2(5) . .
O19 U1 O17 94.4(5) . .
O11 U1 O17 91.0(5) . .
O14 U1 O17 72.1(4) . .
O19 U1 O2 88.7(5) . .
O11 U1 O2 92.9(5) . .
O14 U1 O2 138.9(4) . .
O17 U1 O2 66.8(4) . .
O19 U1 O4 85.2(5) . .
O11 U1 O4 90.2(5) . .
O14 U1 O4 83.0(4) . .
O17 U1 O4 155.0(4) . .
O2 U1 O4 138.0(4) . .
O19 U1 O15 93.5(5) . .
O11 U1 O15 82.2(4) . .
O14 U1 O15 151.0(4) . .
O17 U1 O15 135.0(4) . .
O2 U1 O15 69.2(4) . .
O4 U1 O15 69.8(4) . .
O19 U1 U2 94.9(4) . .
O11 U1 U2 89.9(4) . .
O14 U1 U2 37.2(3) . .
O17 U1 U2 34.9(3) . .
O2 U1 U2 101.7(3) . .
O4 U1 U2 120.2(3) . .
O15 U1 U2 167.4(2) . .
O19 U1 U3 85.6(4) . .
O11 U1 U3 98.7(4) . .
O14 U1 U3 104.2(3) . .
O17 U1 U3 32.8(3) . .
O2 U1 U3 35.0(3) . .
O4 U1 U3 168.7(3) . .
O15 U1 U3 104.2(2) . .
U2 U1 U3 67.205(15) . .
O5 U2 O18 174.9(6) . .
O5 U2 O17 87.4(5) . .
O18 U2 O17 94.5(5) . .
O5 U2 O24 87.9(5) . .
O18 U2 O24 93.8(5) . .
O17 U2 O24 139.8(4) . .
O5 U2 O14 98.2(5) . .
O18 U2 O14 86.9(5) . .
O17 U2 O14 71.5(4) . .
O24 U2 O14 69.8(4) . .
O5 U2 O13 91.2(5) . .
O18 U2 O13 84.2(5) . .
O17 U2 O13 87.1(4) . .
O24 U2 O13 132.9(4) . .
O14 U2 O13 156.0(4) . .
O5 U2 O12 84.3(5) . .
O18 U2 O12 92.0(4) . .
O17 U2 O12 153.8(4) . .
O24 U2 O12 64.7(4) . .
O14 U2 O12 134.3(4) . .
O13 U2 O12 68.3(4) . .
O5 U2 U4 87.2(4) . .
O18 U2 U4 96.9(4) . .
O17 U2 U4 105.3(3) . .
O24 U2 U4 34.6(3) . .
O14 U2 U4 36.3(3) . .
O13 U2 U4 167.3(3) . .
O12 U2 U4 99.0(2) . .
O5 U2 U1 93.1(4) . .
O18 U2 U1 91.2(4) . .
O17 U2 U1 35.7(3) . .
O24 U2 U1 104.9(3) . .
O14 U2 U1 35.7(3) . .
O13 U2 U1 122.2(3) . .
O12 U2 U1 169.3(2) . .
U4 U2 U1 70.453(15) . .
O5 U2 U5 81.9(4) . .
O18 U2 U5 97.3(4) . .
O17 U2 U5 163.4(3) . .
O24 U2 U5 27.8(3) . .
O14 U2 U5 97.6(3) . .
O13 U2 U5 105.6(3) . .
O12 U2 U5 37.3(2) . .
U4 U2 U5 61.747(15) . .
U1 U2 U5 132.088(18) . .
O1 U3 O25 171.7(6) . .
O1 U3 O17 95.6(5) . .
O25 U3 O17 90.5(5) . .
O1 U3 O2 91.6(5) . .
O25 U3 O2 95.8(6) . .
O17 U3 O2 68.9(4) . .
O1 U3 O9 86.0(5) . .
O25 U3 O9 89.5(5) . .
O17 U3 O9 79.9(4) . .
O2 U3 O9 148.4(4) . .
O1 U3 O8 92.3(5) . .
O25 U3 O8 86.4(5) . .
O17 U3 O8 141.1(4) . .
O2 U3 O8 72.8(5) . .
O9 U3 O8 138.7(4) . .
O1 U3 O22 86.5(5) . .
O25 U3 O22 85.4(5) . .
O17 U3 O22 150.6(4) . .
O2 U3 O22 140.5(4) . .
O9 U3 O22 70.9(4) . .
O8 U3 O22 67.8(4) . .
O1 U3 U1 87.8(4) . .
O25 U3 U1 100.4(4) . .
O17 U3 U1 33.6(3) . .
O2 U3 U1 36.4(3) . .
O9 U3 U1 112.0(3) . .
O8 U3 U1 109.1(3) . .
O22 U3 U1 173.5(3) . .
O10 U4 O23 175.2(6) . .
O10 U4 O24 92.9(5) . .
O23 U4 O24 91.3(5) . .
O10 U4 O14 89.9(5) . .
O23 U4 O14 93.7(5) . .
O24 U4 O14 71.8(4) . .
O10 U4 O21 92.5(5) . .
O23 U4 O21 84.9(5) . .
O24 U4 O21 151.5(4) . .
O14 U4 O21 80.2(4) . .
O10 U4 O20 81.5(5) . .
O23 U4 O20 93.8(5) . .
O24 U4 O20 134.5(4) . .
O14 U4 O20 152.3(4) . .
O21 U4 O20 73.9(4) . .
O10 U4 O6 94.2(5) . .
O23 U4 O6 85.4(5) . .
O24 U4 O6 65.7(4) . .
O14 U4 O6 137.5(4) . .
O21 U4 O6 141.6(4) . .
O20 U4 O6 69.7(4) . .
O10 U4 U2 85.1(4) . .
O23 U4 U2 99.7(4) . .
O24 U4 U2 35.1(3) . .
O14 U4 U2 37.8(3) . .
O21 U4 U2 117.9(3) . .
O20 U4 U2 162.7(3) . .
O6 U4 U2 100.4(2) . .
O10 U4 U5 91.4(4) . .
O23 U4 U5 91.2(4) . .
O24 U4 U5 27.7(3) . .
O14 U4 U5 99.5(3) . .
O21 U4 U5 176.1(3) . .
O20 U4 U5 107.0(3) . .
O6 U4 U5 38.3(2) . .
U2 U4 U5 62.140(14) . .
O7 U5 O16 176.7(6) . .
O7 U5 O24 93.1(5) . .
O16 U5 O24 90.1(5) . .
O7 U5 O27 92.4(4) . 4_565
O16 U5 O27 84.8(5) . 4_565
O24 U5 O27 138.3(4) . 4_565
O7 U5 O3 85.3(5) . .
O16 U5 O3 92.4(5) . .
O24 U5 O3 143.3(4) . .
O27 U5 O3 78.4(4) 4_565 .
O7 U5 O12 91.1(4) . .
O16 U5 O12 90.6(5) . .
O24 U5 O12 69.0(4) . .
O27 U5 O12 152.1(4) 4_565 .
O3 U5 O12 74.3(4) . .
O7 U5 O6 88.5(5) . .
O16 U5 O6 92.2(5) . .
O24 U5 O6 68.5(4) . .
O27 U5 O6 70.3(4) 4_565 .
O3 U5 O6 147.9(4) . .
O12 U5 O6 137.4(4) . .
O7 U5 U4 88.6(4) . .
O16 U5 U4 94.0(4) . .
O24 U5 U4 28.1(3) . .
O27 U5 U4 110.8(3) 4_565 .
O3 U5 U4 169.1(3) . .
O12 U5 U4 96.9(3) . .
O6 U5 U4 40.5(3) . .
O7 U5 U2 88.7(4) . .
O16 U5 U2 94.4(4) . .
O24 U5 U2 28.7(3) . .
O27 U5 U2 166.9(3) 4_565 .
O3 U5 U2 114.7(3) . .
O12 U5 U2 40.8(3) . .
O6 U5 U2 96.7(3) . .
U4 U5 U2 56.113(13) . .
U3 O17 U2 135.2(5) . .
U3 O17 U1 113.6(4) . .
U2 O17 U1 109.4(4) . .
C13 O15 U1 123.7(9) . .
U1 O14 U4 140.4(5) . .
U1 O14 U2 107.0(4) . .
U4 O14 U2 105.9(5) . .
C10 O13 U2 124.8(10) . .
C6 O12 U5 121.0(9) . .
C6 O12 U2 134.1(9) . .
U5 O12 U2 101.9(4) . .
C10 O9 U3 133.5(10) . .
C11 O8 U3 151.1(12) . .
C7 O6 U5 115.6(9) . .
C7 O6 U4 129.5(10) . .
U5 O6 U4 101.2(4) . .
C2 O4 U1 135.2(11) . .
C11 O3 U5 133.7(10) 4_565 .
U3 O2 U1 108.6(5) . .
O4 C2 O21 125.4(15) . .
O4 C2 C1 120.1(14) . .
O21 C2 C1 114.5(13) . .
C12 O22 U3 125.5(12) 3_445 .
C2 O21 U4 146.9(11) . .
C8 C1 C4 118.2(15) . .
C8 C1 C2 121.6(14) . .
C4 C1 C2 120.1(14) . .
C12 O20 U4 135.8(13) . .
U5 O24 U4 124.2(5) . .
U5 O24 U2 123.5(5) . .
U4 O24 U2 110.4(5) . .
C9 C8 C1 121.3(17) 2_574 .
O26 C7 O6 127.1(14) . .
O26 C7 C5 119.5(14) . .
O6 C7 C5 113.2(13) . .
O4W C6 O12 127.6(15) . .
O4W C6 C3 116.3(14) . .
O12 C6 C3 116.1(13) . .
C15 C5 C17 119.1(14) . .
C15 C5 C7 125.1(14) . .
C17 C5 C7 115.7(14) . .
C14 C4 C1 121.0(15) . .
C9 C3 C14 116.8(15) . 2_575
C9 C3 C6 120.4(14) . .
C14 C3 C6 122.6(13) 2_575 .
C13 O27 U5 137.0(10) . 4_464
C18 C19 C16 118.9(16) 3 .
C19 C18 C17 120.9(15) 3_445 3_445
C19 C18 C10 122.6(15) 3_445 .
C17 C18 C10 116.5(14) 3_445 .
C18 C17 C5 120.6(15) 3 .
C19 C16 C15 122.3(16) . .
C5 C15 C16 118.2(15) . .
C5 C15 C13 122.3(13) . 4_565
C16 C15 C13 119.2(14) . 4_565
C4 C14 C3 120.5(14) . 2_574
C4 C14 C11 118.3(13) . 3
C3 C14 C11 121.2(13) 2_574 3
O27 C13 O15 125.6(14) . .
O27 C13 C15 117.2(13) . 4_464
O15 C13 C15 117.2(13) . 4_464
O20 C12 O22 122.5(18) . 3
O8 C11 O3 125.2(15) . 4_464
O8 C11 C14 116.2(14) . 3_445
O3 C11 C14 118.5(13) 4_464 3_445
O13 C10 O9 123.7(15) . .
O13 C10 C18 117.9(14) . .
O9 C10 C18 118.4(14) . .
C8 C9 C3 121.8(18) 2_575 .
C11W N3 C5W 114(2) . .
C11W N3 C12W 112(2) . .
C5W N3 C12W 108(2) . .
C11W N3 C7W 107(2) . .
C5W N3 C7W 108(2) . .
C12W N3 C7W 107(2) . .
C2W N2 C1W 108(2) . .
C8W N1 C3W 117(3) . .
N3 C7W C4W 101(2) . .
N3 C5W C6W 104(2) . .
C6W C4W C7W 108(3) . .
C5W C6W C4W 106(3) . .

loop_
_geom_bond_atom_site_label_1
_geom_bond_atom_site_label_2
_geom_bond_distance
_geom_bond_site_symmetry_2
U1 O19 1.782(13) .
U1 O11 1.799(12) .
U1 O14 2.261(11) .
U1 O17 2.291(10) .
U1 O2 2.373(13) .
U1 O4 2.482(12) .
U1 O15 2.537(11) .
U1 U2 3.7017(8) .
U1 U3 3.7911(7) .
U2 O5 1.771(13) .
U2 O18 1.798(12) .
U2 O17 2.244(10) .
U2 O24 2.252(11) .
U2 O14 2.343(11) .
U2 O13 2.444(11) .
U2 O12 2.611(11) .
U2 U4 3.6735(7) .
U2 U5 3.9123(7) .
U3 O1 1.790(13) .
U3 O25 1.799(13) .
U3 O17 2.241(10) .
U3 O2 2.296(13) .
U3 O9 2.387(11) .
U3 O8 2.482(14) .
U3 O22 2.491(12) .
U4 O10 1.777(13) .
U4 O23 1.804(13) .
U4 O24 2.223(11) .
U4 O14 2.260(11) .
U4 O21 2.374(13) .
U4 O20 2.472(13) .
U4 O6 2.583(11) .
U4 U5 3.8980(8) .
U5 O7 1.773(12) .
U5 O16 1.781(12) .
U5 O24 2.188(11) .
U5 O27 2.369(10) 4_565
U5 O3 2.394(11) .
U5 O12 2.423(11) .
U5 O6 2.461(11) .
O15 C13 1.264(18) .
O13 C10 1.262(19) .
O12 C6 1.302(19) .
O9 C10 1.27(2) .
O8 C11 1.25(2) .
O6 C7 1.305(19) .
O4 C2 1.231(19) .
O3 C11 1.263(19) 4_565
C2 O21 1.251(19) .
C2 C1 1.52(2) .
O22 C12 1.27(2) 3_445
C1 C8 1.37(2) .
C1 C4 1.39(2) .
O20 C12 1.25(2) .
O4W C6 1.19(2) .
O26 C7 1.19(2) .
C8 C9 1.37(3) 2_574
C7 C5 1.51(2) .
C6 C3 1.54(2) .
C5 C15 1.39(2) .
C5 C17 1.40(2) .
C4 C14 1.38(2) .
C3 C9 1.39(2) .
C3 C14 1.41(2) 2_575
O27 C13 1.263(18) .
O27 U5 2.369(10) 4_464
C19 C18 1.37(2) 3
C19 C16 1.37(2) .
C18 C19 1.37(2) 3_445
C18 C17 1.39(2) 3_445
C18 C10 1.51(2) .
C17 C18 1.39(2) 3
C16 C15 1.42(2) .
C15 C13 1.51(2) 4_565
C14 C3 1.41(2) 2_574
C14 C11 1.53(2) 3
C13 C15 1.51(2) 4_464
C12 O22 1.27(2) 3
C11 O3 1.263(19) 4_464
C11 C14 1.53(2) 3_445
C9 C8 1.37(3) 2_575
N3 C11W 1.48(4) .
N3 C5W 1.49(3) .
N3 C12W 1.51(4) .
N3 C7W 1.52(3) .
N2 C2W 1.42(3) .
N2 C1W 1.47(3) .
C8W N1 1.39(4) .
N1 C3W 1.48(4) .
C7W C4W 1.56(4) .
C5W C6W 1.53(4) .
C4W C6W 1.54(5) .
